data_7014561
loop_
_publ_author_name
'Miyasaka, Hitoshi'
'Motokawa, Natsuko'
'Atsuumi, Ryo'
'Kamo, Hiromichi'
'Asai, Yuichiro'
'Yamashita, Masahiro'

_publ_section_title
;
 Tuning of the ionization potential of paddlewheel diruthenium(II, II)
 complexes with fluorine atoms on the benzoate ligands.
;
_journal_issue 3
_journal_name_full 'Dalton transactions (Cambridge, England : 2003)'
_journal_page_first 673
_journal_page_last 682
_journal_paper_doi 10.1039/c0dt00956c
_journal_volume 40
_journal_year 2011
_chemical_formula_moiety 'C36 H24 F12 O10 Ru2 '
_chemical_formula_sum 'C36 H24 F12 O10 Ru2'
_chemical_formula_weight 1046.70
_space_group_IT_number 14
_symmetry_cell_setting monoclinic
_symmetry_Int_Tables_number 14
_symmetry_space_group_name_Hall '-P 2ybc'
_symmetry_space_group_name_H-M 'P 1 21/c 1'
_cell_angle_alpha 90.0000
_cell_angle_beta 105.975(4)
_cell_angle_gamma 90.0000
_cell_formula_units_Z 2
_cell_length_a 9.1898(5)
_cell_length_b 17.7022(9)
_cell_length_c 11.4563(9)
_cell_measurement_reflns_used 5530
_cell_measurement_temperature 103.1
_cell_measurement_theta_max 27.5
_cell_measurement_theta_min 3.3
_cell_volume 1791.7(2)
_computing_cell_refinement CrystalClear
_computing_data_collection CrystalClear
_computing_data_reduction CrystalStructure
_computing_publication_material 'CrystalStructure 3.8'
_computing_structure_refinement CRYSTALS
_computing_structure_solution SIR92
_diffrn_ambient_temperature 103.1
_diffrn_detector_area_resol_mean 7.31
_diffrn_measured_fraction_theta_full 0.980
_diffrn_measured_fraction_theta_max 0.980
_diffrn_measurement_device_type 'Rigaku Saturn'
_diffrn_measurement_method \w
_diffrn_radiation_type 'Mo K\a'
_diffrn_radiation_wavelength 0.71075
_diffrn_reflns_av_R_equivalents 0.018
_diffrn_reflns_limit_h_max 11
_diffrn_reflns_limit_h_min -9
_diffrn_reflns_limit_k_max 22
_diffrn_reflns_limit_k_min -22
_diffrn_reflns_limit_l_max 11
_diffrn_reflns_limit_l_min -14
_diffrn_reflns_number 14298
_diffrn_reflns_theta_full 27.49
_diffrn_reflns_theta_max 27.49
_exptl_absorpt_coefficient_mu 0.966
_exptl_absorpt_correction_T_max 0.964
_exptl_absorpt_correction_T_min 0.911
_exptl_absorpt_correction_type multi-scan
_exptl_absorpt_process_details 'Jacobson, R. (1998) Private communication'
_exptl_crystal_colour brown
_exptl_crystal_density_diffrn 1.940
_exptl_crystal_density_method 'not measured'
_exptl_crystal_description block
_exptl_crystal_F_000 1032.00
_exptl_crystal_size_max 0.09
_exptl_crystal_size_mid 0.04
_exptl_crystal_size_min 0.04
_refine_diff_density_max 1.05
_refine_diff_density_min -0.49
_refine_ls_extinction_method none
_refine_ls_goodness_of_fit_ref 1.113
_refine_ls_hydrogen_treatment constr
_refine_ls_number_parameters 283
_refine_ls_number_reflns 4024
_refine_ls_R_factor_gt 0.0218
_refine_ls_shift/su_max 0.0000
_refine_ls_structure_factor_coef Fsqd
_refine_ls_weighting_details 'w = 1/[0.0001Fo^2^ + 1.0000\s(Fo^2^)]/(4Fo^2^)'
_refine_ls_weighting_scheme calc
_refine_ls_wR_factor_ref 0.0490
_reflns_number_gt 3316
_reflns_number_total 4024
_reflns_threshold_expression F^2^>2.0\s(F^2^)
_cod_data_source_file C0DT00956C.TXT
_cod_data_source_block '__Ru2-234F3PhCO2'
_cod_original_cell_volume 1791.74(19)
_cod_original_formula_sum 'C36 H24 F12 O10 Ru2 '
_cod_database_code 7014561

loop_
_symmetry_equiv_pos_site_id
_symmetry_equiv_pos_as_xyz
1 +X,+Y,+Z
2 -X,1/2+Y,1/2-Z
3 -X,-Y,-Z
4 +X,1/2-Y,1/2+Z

loop_
_atom_site_label
_atom_site_type_symbol
_atom_site_fract_x
_atom_site_fract_y
_atom_site_fract_z
_atom_site_U_iso_or_equiv
_atom_site_adp_type
_atom_site_occupancy
_atom_site_symmetry_multiplicity
_atom_site_calc_flag
_atom_site_refinement_flags
_atom_site_disorder_assembly
_atom_site_disorder_group
Ru(1) Ru 0.60608(2) 0.527800(10) 0.559310(10) 0.01123(3) Uani 1.00 1 d . . .
F(1) F 0.94888(12) 0.33442(7) 0.64340(10) 0.0215(3) Uani 1.00 1 d . . .
F(2) F 1.10178(13) 0.21434(7) 0.60495(11) 0.0281(3) Uani 1.00 1 d . . .
F(3) F 0.99648(13) 0.12625(7) 0.40859(11) 0.0263(3) Uani 1.00 1 d . . .
F(4) F 0.59134(14) 0.74035(8) -0.09034(10) 0.0302(3) Uani 1.00 1 d . . .
F(5) F 0.40627(14) 0.62007(8) -0.12901(10) 0.0313(3) Uani 1.00 1 d . . .
F(6) F 0.38386(13) 0.53212(7) 0.05312(10) 0.0229(3) Uani 1.00 1 d . . .
O(1) O 0.72825(14) 0.43238(7) 0.54302(11) 0.0155(3) Uani 1.00 1 d . . .
O(2) O 0.51883(14) 0.37748(8) 0.42464(11) 0.0152(3) Uani 1.00 1 d . . .
O(3) O 0.64923(13) 0.57412(8) 0.40607(11) 0.0144(3) Uani 1.00 1 d . . .
O(4) O 0.43827(14) 0.51961(8) 0.29021(11) 0.0151(3) Uani 1.00 1 d . . .
O(5) O 0.83272(14) 0.57646(8) 0.68204(11) 0.0157(3) Uani 1.00 1 d . . .
C(1) C 0.6584(2) 0.37825(11) 0.47874(16) 0.0142(4) Uani 1.00 1 d . . .
C(2) C 0.7476(2) 0.31065(11) 0.46320(16) 0.0144(4) Uani 1.00 1 d . . .
C(3) C 0.8877(2) 0.29275(11) 0.54392(17) 0.0159(4) Uani 1.00 1 d . . .
C(4) C 0.9684(2) 0.23094(12) 0.52487(18) 0.0188(4) Uani 1.00 1 d . . .
C(5) C 0.9127(2) 0.18586(12) 0.42406(18) 0.0193(5) Uani 1.00 1 d . . .
C(6) C 0.7757(2) 0.20127(12) 0.34210(17) 0.0188(5) Uani 1.00 1 d . . .
C(7) C 0.6940(2) 0.26321(12) 0.36306(17) 0.0166(4) Uani 1.00 1 d . . .
C(8) C 0.5526(2) 0.56186(11) 0.30505(16) 0.0137(4) Uani 1.00 1 d . . .
C(9) C 0.57238(19) 0.60376(11) 0.19689(16) 0.0134(4) Uani 1.00 1 d . . .
C(10) C 0.6727(2) 0.66432(11) 0.21374(17) 0.0158(4) Uani 1.00 1 d . . .
C(11) C 0.6822(2) 0.71101(12) 0.11887(17) 0.0195(5) Uani 1.00 1 d . . .
C(12) C 0.5910(2) 0.69541(13) 0.00467(18) 0.0212(5) Uani 1.00 1 d . . .
C(13) C 0.4938(2) 0.63444(13) -0.01608(17) 0.0204(5) Uani 1.00 1 d . . .
C(14) C 0.4833(2) 0.58938(12) 0.07952(17) 0.0170(4) Uani 1.00 1 d . . .
C(15) C 0.8889(2) 0.54018(13) 0.80038(17) 0.0220(5) Uani 1.00 1 d . . .
C(16) C 1.0605(2) 0.54311(13) 0.82912(19) 0.0247(5) Uani 1.00 1 d . . .
C(17) C 1.0837(2) 0.53664(14) 0.7033(2) 0.0293(6) Uani 1.00 1 d . . .
C(18) C 0.9578(2) 0.58624(15) 0.62997(19) 0.0288(5) Uani 1.00 1 d . . .
H(1) H 0.7379 0.1702 0.2727 0.022 Uiso 1.00 1 c R . .
H(2) H 0.5984 0.2737 0.3076 0.020 Uiso 1.00 1 c R . .
H(3) H 0.7368 0.6740 0.2928 0.019 Uiso 1.00 1 c R . .
H(4) H 0.7500 0.7527 0.1325 0.024 Uiso 1.00 1 c R . .
H(5) H 0.8550 0.4893 0.7969 0.025 Uiso 1.00 1 c R . .
H(6) H 0.8554 0.5668 0.8602 0.025 Uiso 1.00 1 c R . .
H(7) H 1.1063 0.5022 0.8795 0.028 Uiso 1.00 1 c R . .
H(8) H 1.0993 0.5894 0.8670 0.027 Uiso 1.00 1 c R . .
H(9) H 1.0727 0.4860 0.6750 0.035 Uiso 1.00 1 c R . .
H(10) H 1.1803 0.5552 0.7019 0.035 Uiso 1.00 1 c R . .
H(11) H 0.9295 0.5710 0.5473 0.034 Uiso 1.00 1 c R . .
H(12) H 0.9891 0.6376 0.6355 0.035 Uiso 1.00 1 c R . .

loop_
_atom_site_aniso_label
_atom_site_aniso_U_11
_atom_site_aniso_U_22
_atom_site_aniso_U_33
_atom_site_aniso_U_12
_atom_site_aniso_U_13
_atom_site_aniso_U_23
Ru(1) 0.01025(8) 0.01234(8) 0.01034(8) -0.00081(6) 0.00155(5) 0.00033(6)
F(1) 0.0186(5) 0.0203(6) 0.0207(5) 0.0014(4) -0.0029(4) -0.0065(4)
F(2) 0.0174(6) 0.0227(6) 0.0365(6) 0.0058(5) -0.0056(5) -0.0050(5)
F(3) 0.0231(6) 0.0186(6) 0.0357(6) 0.0059(5) 0.0056(5) -0.0067(5)
F(4) 0.0333(7) 0.0357(8) 0.0212(6) -0.0078(5) 0.0067(5) 0.0136(5)
F(5) 0.0313(6) 0.0459(8) 0.0121(5) -0.0151(6) -0.0019(4) 0.0051(5)
F(6) 0.0229(6) 0.0282(7) 0.0150(5) -0.0129(5) 0.0009(4) -0.0004(5)
O(1) 0.0125(6) 0.0147(7) 0.0178(6) 0.0001(5) 0.0013(5) -0.0008(5)
O(2) 0.0126(6) 0.0161(7) 0.0160(6) -0.0001(5) 0.0025(5) -0.0018(5)
O(3) 0.0137(6) 0.0169(7) 0.0120(6) -0.0021(5) 0.0022(4) 0.0006(5)
O(4) 0.0140(6) 0.0187(7) 0.0120(6) -0.0039(5) 0.0027(4) 0.0016(5)
O(5) 0.0122(6) 0.0192(7) 0.0144(6) -0.0014(5) 0.0015(4) 0.0025(5)
C(1) 0.0167(9) 0.0149(9) 0.0111(8) -0.0005(7) 0.0040(6) 0.0028(7)
C(2) 0.0144(8) 0.0143(9) 0.0154(8) -0.0024(7) 0.0055(7) 0.0010(7)
C(3) 0.0164(9) 0.0151(10) 0.0158(8) -0.0037(7) 0.0036(7) -0.0010(7)
C(4) 0.0129(9) 0.0181(10) 0.0225(9) -0.0006(7) 0.0000(7) 0.0020(8)
C(5) 0.0191(10) 0.0143(10) 0.0262(10) 0.0016(7) 0.0088(8) -0.0007(8)
C(6) 0.0192(9) 0.0185(10) 0.0188(9) -0.0025(7) 0.0056(7) -0.0019(8)
C(7) 0.0152(9) 0.0189(10) 0.0149(8) -0.0014(7) 0.0031(7) 0.0008(7)
C(8) 0.0130(8) 0.0135(9) 0.0144(8) 0.0028(7) 0.0033(7) 0.0003(7)
C(9) 0.0107(8) 0.0150(9) 0.0148(8) 0.0015(7) 0.0041(6) 0.0010(7)
C(10) 0.0139(8) 0.0195(10) 0.0142(8) -0.0007(7) 0.0039(7) -0.0006(7)
C(11) 0.0198(10) 0.0180(10) 0.0218(9) -0.0036(7) 0.0073(8) 0.0015(8)
C(12) 0.0212(10) 0.0257(11) 0.0184(9) -0.0015(8) 0.0083(7) 0.0066(8)
C(13) 0.0190(9) 0.0287(11) 0.0122(8) -0.0029(8) 0.0020(7) 0.0015(8)
C(14) 0.0143(9) 0.0187(10) 0.0179(9) -0.0025(7) 0.0042(7) -0.0000(7)
C(15) 0.0193(9) 0.0283(12) 0.0153(9) -0.0055(8) -0.0007(7) 0.0052(8)
C(16) 0.0172(10) 0.0264(12) 0.0243(10) -0.0054(8) -0.0048(8) 0.0056(8)
C(17) 0.0179(10) 0.0315(13) 0.0374(12) -0.0017(9) 0.0058(9) -0.0130(10)
C(18) 0.0157(9) 0.0498(15) 0.0204(10) -0.0095(10) 0.0039(8) 0.0062(10)

loop_
_atom_type_symbol
_atom_type_description
_atom_type_scat_dispersion_real
_atom_type_scat_dispersion_imag
_atom_type_scat_source
C C 0.003 0.002
;
International Tables for Crystallography
(1992, Vol. C, Tables 4.2.6.8 and 6.1.1.4)
;
H H 0.000 0.000
;
International Tables for Crystallography
(1992, Vol. C, Table 6.1.1.4)
;
O O 0.011 0.006
;
International Tables for Crystallography
(1992, Vol. C, Tables 4.2.6.8 and 6.1.1.4)
;
Ru Ru -1.259 0.836
;
International Tables for Crystallography
(1992, Vol. C, Tables 4.2.6.8 and 6.1.1.4)
;
F F 0.017 0.010
;
International Tables for Crystallography
(1992, Vol. C, Tables 4.2.6.8 and 6.1.1.4)
;

loop_
_geom_angle_atom_site_label_1
_geom_angle_atom_site_label_2
_geom_angle_atom_site_label_3
_geom_angle
_geom_angle_publ_flag
_geom_angle_site_symmetry_1
_geom_angle_site_symmetry_2
_geom_angle_site_symmetry_3
Ru(1) Ru(1) O(1) 89.43(3) yes 3_666 . .
Ru(1) Ru(1) O(2) 89.91(3) yes 3_666 . 3_666
Ru(1) Ru(1) O(3) 89.86(3) yes 3_666 . .
Ru(1) Ru(1) O(4) 89.38(3) yes 3_666 . 3_666
Ru(1) Ru(1) O(5) 175.86(3) yes 3_666 . .
O(1) Ru(1) O(2) 179.24(5) yes . . 3_666
O(1) Ru(1) O(3) 90.66(5) yes . . .
O(1) Ru(1) O(4) 88.86(5) yes . . 3_666
O(1) Ru(1) O(5) 86.51(4) yes . . .
O(2) Ru(1) O(3) 89.70(5) yes 3_666 . .
O(2) Ru(1) O(4) 90.77(5) yes 3_666 . 3_666
O(2) Ru(1) O(5) 94.15(4) yes 3_666 . .
O(3) Ru(1) O(4) 179.10(5) yes . . 3_666
O(3) Ru(1) O(5) 90.99(4) yes . . .
O(4) Ru(1) O(5) 89.74(4) yes 3_666 . .
Ru(1) O(1) C(1) 117.97(11) yes . . .
Ru(1) O(2) C(1) 117.49(12) yes 3_666 . .
Ru(1) O(3) C(8) 117.14(12) yes . . .
Ru(1) O(4) C(8) 118.59(10) yes 3_666 . .
Ru(1) O(5) C(15) 115.21(11) yes . . .
Ru(1) O(5) C(18) 118.39(10) yes . . .
C(15) O(5) C(18) 108.55(13) yes . . .
O(1) C(1) O(2) 125.20(17) yes . . .
O(1) C(1) C(2) 117.95(14) yes . . .
O(2) C(1) C(2) 116.84(15) yes . . .
C(1) C(2) C(3) 122.68(16) yes . . .
C(1) C(2) C(7) 119.97(15) yes . . .
C(3) C(2) C(7) 117.33(17) yes . . .
F(1) C(3) C(2) 122.02(17) yes . . .
F(1) C(3) C(4) 117.01(14) yes . . .
C(2) C(3) C(4) 120.97(17) yes . . .
F(2) C(4) C(3) 119.75(16) yes . . .
F(2) C(4) C(5) 120.15(18) yes . . .
C(3) C(4) C(5) 120.09(16) yes . . .
F(3) C(5) C(4) 117.98(15) yes . . .
F(3) C(5) C(6) 121.00(17) yes . . .
C(4) C(5) C(6) 121.03(19) yes . . .
C(5) C(6) C(7) 118.45(17) yes . . .
C(2) C(7) C(6) 122.12(16) yes . . .
O(3) C(8) O(4) 124.87(17) yes . . .
O(3) C(8) C(9) 117.16(16) yes . . .
O(4) C(8) C(9) 117.90(14) yes . . .
C(8) C(9) C(10) 119.54(15) yes . . .
C(8) C(9) C(14) 122.41(16) yes . . .
C(10) C(9) C(14) 117.75(17) yes . . .
C(9) C(10) C(11) 122.15(16) yes . . .
C(10) C(11) C(12) 118.23(19) yes . . .
F(4) C(12) C(11) 120.90(19) yes . . .
F(4) C(12) C(13) 117.89(16) yes . . .
C(11) C(12) C(13) 121.2(2) yes . . .
F(5) C(13) C(12) 120.06(18) yes . . .
F(5) C(13) C(14) 119.98(18) yes . . .
C(12) C(13) C(14) 119.94(16) yes . . .
F(6) C(14) C(9) 122.59(17) yes . . .
F(6) C(14) C(13) 116.73(15) yes . . .
C(9) C(14) C(13) 120.68(18) yes . . .
O(5) C(15) C(16) 105.46(16) yes . . .
C(15) C(16) C(17) 101.56(15) yes . . .
C(16) C(17) C(18) 101.40(18) yes . . .
O(5) C(18) C(17) 106.01(18) yes . . .
C(5) C(6) H(1) 120.8 no . . .
C(7) C(6) H(1) 120.8 no . . .
C(2) C(7) H(2) 118.9 no . . .
C(6) C(7) H(2) 118.9 no . . .
C(9) C(10) H(3) 118.9 no . . .
C(11) C(10) H(3) 118.9 no . . .
C(10) C(11) H(4) 120.9 no . . .
C(12) C(11) H(4) 120.9 no . . .
O(5) C(15) H(5) 110.5 no . . .
O(5) C(15) H(6) 110.5 no . . .
C(16) C(15) H(5) 110.5 no . . .
C(16) C(15) H(6) 110.5 no . . .
H(5) C(15) H(6) 109.5 no . . .
C(15) C(16) H(7) 111.4 no . . .
C(15) C(16) H(8) 111.4 no . . .
C(17) C(16) H(7) 111.4 no . . .
C(17) C(16) H(8) 111.4 no . . .
H(7) C(16) H(8) 109.5 no . . .
C(16) C(17) H(9) 111.5 no . . .
C(16) C(17) H(10) 111.4 no . . .
C(18) C(17) H(9) 111.5 no . . .
C(18) C(17) H(10) 111.5 no . . .
H(9) C(17) H(10) 109.5 no . . .
O(5) C(18) H(11) 110.3 no . . .
O(5) C(18) H(12) 110.3 no . . .
C(17) C(18) H(11) 110.3 no . . .
C(17) C(18) H(12) 110.3 no . . .
H(11) C(18) H(12) 109.5 no . . .

loop_
_geom_bond_atom_site_label_1
_geom_bond_atom_site_label_2
_geom_bond_distance
_geom_bond_publ_flag
_geom_bond_site_symmetry_1
_geom_bond_site_symmetry_2
Ru(1) Ru(1) 2.2712(2) yes . 3_666
Ru(1) O(1) 2.0649(12) yes . .
Ru(1) O(2) 2.0686(14) yes . 3_666
Ru(1) O(3) 2.0724(13) yes . .
Ru(1) O(4) 2.0565(13) yes . 3_666
Ru(1) O(5) 2.3334(11) yes . .
F(1) C(3) 1.344(2) yes . .
F(2) C(4) 1.346(2) yes . .
F(3) C(5) 1.346(2) yes . .
F(4) C(12) 1.349(2) yes . .
F(5) C(13) 1.346(2) yes . .
F(6) C(14) 1.342(2) yes . .
O(1) C(1) 1.270(2) yes . .
O(2) C(1) 1.262(2) yes . .
O(3) C(8) 1.2684(19) yes . .
O(4) C(8) 1.263(2) yes . .
O(5) C(15) 1.460(2) yes . .
O(5) C(18) 1.444(2) yes . .
C(1) C(2) 1.489(2) yes . .
C(2) C(3) 1.399(2) yes . .
C(2) C(7) 1.398(2) yes . .
C(3) C(4) 1.373(2) yes . .
C(4) C(5) 1.381(2) yes . .
C(5) C(6) 1.375(2) yes . .
C(6) C(7) 1.387(3) yes . .
C(8) C(9) 1.497(2) yes . .
C(9) C(10) 1.392(2) yes . .
C(9) C(14) 1.392(2) yes . .
C(10) C(11) 1.387(2) yes . .
C(11) C(12) 1.374(2) yes . .
C(12) C(13) 1.379(3) yes . .
C(13) C(14) 1.380(2) yes . .
C(15) C(16) 1.520(2) yes . .
C(16) C(17) 1.519(3) yes . .
C(17) C(18) 1.510(3) yes . .
C(6) H(1) 0.950 no . .
C(7) H(2) 0.950 no . .
C(10) H(3) 0.950 no . .
C(11) H(4) 0.950 no . .
C(15) H(5) 0.950 no . .
C(15) H(6) 0.950 no . .
C(16) H(7) 0.950 no . .
C(16) H(8) 0.950 no . .
C(17) H(9) 0.950 no . .
C(17) H(10) 0.950 no . .
C(18) H(11) 0.950 no . .
C(18) H(12) 0.950 no . .

loop_
_geom_contact_atom_site_label_1
_geom_contact_atom_site_label_2
_geom_contact_distance
_geom_contact_publ_flag
_geom_contact_site_symmetry_1
_geom_contact_site_symmetry_2
F(1) F(3) 3.0290(17) ? . 4_555
F(1) C(5) 3.342(2) ? . 4_555
F(1) C(6) 3.179(2) ? . 4_555
F(1) C(10) 3.412(2) ? . 3_766
F(2) F(4) 2.9074(18) ? . 2_745
F(2) O(5) 3.3862(18) ? . 2_746
F(2) C(10) 3.294(2) ? . 3_766
F(2) C(11) 3.499(2) ? . 3_766
F(2) C(12) 3.408(2) ? . 2_745
F(2) C(15) 3.262(2) ? . 2_746
F(2) C(16) 3.550(2) ? . 2_746
F(3) F(1) 3.0290(17) ? . 4_554
F(3) C(11) 3.403(2) ? . 2_745
F(3) C(15) 3.552(2) ? . 2_746
F(3) C(15) 3.243(2) ? . 4_554
F(3) C(16) 3.512(2) ? . 2_746
F(3) C(16) 3.234(2) ? . 4_554
F(4) F(2) 2.9074(18) ? . 2_755
F(4) O(2) 3.4028(19) ? . 2_655
F(4) O(3) 3.3292(19) ? . 4_564
F(4) C(7) 3.4829(19) ? . 3_665
F(4) C(10) 3.061(2) ? . 4_564
F(5) F(6) 3.2880(17) ? . 3_665
F(5) C(7) 3.309(2) ? . 3_665
F(5) C(16) 3.368(2) ? . 1_454
F(5) C(17) 3.395(2) ? . 1_454
F(6) F(5) 3.2880(17) ? . 3_665
F(6) F(6) 2.9599(18) ? . 3_665
F(6) C(13) 3.225(2) ? . 3_665
F(6) C(14) 3.073(2) ? . 3_665
F(6) C(16) 3.355(2) ? . 1_454
O(2) F(4) 3.4028(19) ? . 2_645
O(2) C(11) 3.441(2) ? . 2_645
O(2) C(12) 3.537(2) ? . 2_645
O(3) F(4) 3.3292(19) ? . 4_565
O(5) F(2) 3.3862(18) ? . 2_756
C(3) C(18) 3.483(3) ? . 3_766
C(5) F(1) 3.342(2) ? . 4_554
C(6) F(1) 3.179(2) ? . 4_554
C(6) C(9) 3.553(2) ? . 2_645
C(6) C(14) 3.402(3) ? . 2_645
C(7) F(4) 3.4829(19) ? . 3_665
C(7) F(5) 3.309(2) ? . 3_665
C(7) C(12) 3.575(3) ? . 2_645
C(7) C(13) 3.593(3) ? . 2_645
C(9) C(6) 3.553(2) ? . 2_655
C(10) F(1) 3.412(2) ? . 3_766
C(10) F(2) 3.294(2) ? . 3_766
C(10) F(4) 3.061(2) ? . 4_565
C(11) F(2) 3.499(2) ? . 3_766
C(11) F(3) 3.403(2) ? . 2_755
C(11) O(2) 3.441(2) ? . 2_655
C(12) F(2) 3.408(2) ? . 2_755
C(12) O(2) 3.537(2) ? . 2_655
C(12) C(7) 3.575(3) ? . 2_655
C(13) F(6) 3.225(2) ? . 3_665
C(13) C(7) 3.593(3) ? . 2_655
C(14) F(6) 3.073(2) ? . 3_665
C(14) C(6) 3.402(3) ? . 2_655
C(15) F(2) 3.262(2) ? . 2_756
C(15) F(3) 3.552(2) ? . 2_756
C(15) F(3) 3.243(2) ? . 4_555
C(16) F(2) 3.550(2) ? . 2_756
C(16) F(3) 3.512(2) ? . 2_756
C(16) F(3) 3.234(2) ? . 4_555
C(16) F(5) 3.368(2) ? . 1_656
C(16) F(6) 3.355(2) ? . 1_656
C(17) F(5) 3.395(2) ? . 1_656
C(18) C(3) 3.483(3) ? . 3_766
F(1) H(1) 2.747 ? . 4_555
F(1) H(3) 2.782 ? . 3_766
F(1) H(4) 3.566 ? . 3_766
F(1) H(11) 3.188 ? . 3_766
F(1) H(12) 3.433 ? . 3_766
F(2) H(3) 2.555 ? . 3_766
F(2) H(4) 3.429 ? . 2_745
F(2) H(4) 2.998 ? . 3_766
F(2) H(6) 2.655 ? . 2_746
F(2) H(8) 2.955 ? . 2_746
F(2) H(12) 3.571 ? . 2_746
F(3) H(4) 3.356 ? . 2_745
F(3) H(5) 2.568 ? . 4_554
F(3) H(6) 2.827 ? . 2_746
F(3) H(7) 3.587 ? . 2_746
F(3) H(7) 2.546 ? . 4_554
F(3) H(8) 3.009 ? . 2_746
F(3) H(9) 3.554 ? . 4_554
F(4) H(1) 3.542 ? . 3_665
F(4) H(2) 2.628 ? . 3_665
F(4) H(3) 2.620 ? . 4_564
F(5) H(2) 2.770 ? . 3_665
F(5) H(7) 3.481 ? . 1_454
F(5) H(8) 2.861 ? . 1_454
F(5) H(10) 2.678 ? . 1_454
F(6) H(1) 3.526 ? . 2_655
F(6) H(7) 2.820 ? . 1_454
F(6) H(8) 3.057 ? . 1_454
O(1) H(1) 3.179 ? . 4_555
O(1) H(10) 3.151 ? . 3_766
O(1) H(11) 3.571 ? . 3_766
O(2) H(4) 3.244 ? . 2_645
O(3) H(9) 3.135 ? . 3_766
O(3) H(10) 3.208 ? . 3_766
O(4) H(1) 3.099 ? . 2_655
O(5) H(4) 3.133 ? . 4_565
C(1) H(1) 3.356 ? . 4_555
C(1) H(10) 3.092 ? . 3_766
C(2) H(1) 3.588 ? . 4_555
C(2) H(10) 3.217 ? . 3_766
C(2) H(12) 3.079 ? . 3_766
C(3) H(1) 3.344 ? . 4_555
C(3) H(3) 3.493 ? . 3_766
C(3) H(11) 3.270 ? . 3_766
C(3) H(12) 2.883 ? . 3_766
C(4) H(3) 3.380 ? . 3_766
C(4) H(4) 3.559 ? . 2_745
C(4) H(6) 3.410 ? . 2_746
C(4) H(8) 2.936 ? . 2_746
C(4) H(12) 3.057 ? . 3_766
C(5) H(4) 3.540 ? . 2_745
C(5) H(5) 3.405 ? . 4_554
C(5) H(6) 3.492 ? . 2_746
C(5) H(8) 2.967 ? . 2_746
C(5) H(12) 3.375 ? . 3_766
C(6) H(5) 3.520 ? . 4_554
C(6) H(12) 3.546 ? . 3_766
C(7) H(10) 3.563 ? . 3_766
C(7) H(12) 3.397 ? . 3_766
C(8) H(1) 3.208 ? . 2_655
C(8) H(9) 3.491 ? . 3_766
C(8) H(10) 3.230 ? . 3_766
C(9) H(1) 3.191 ? . 2_655
C(9) H(2) 3.388 ? . 2_655
C(9) H(9) 3.561 ? . 3_766
C(10) H(2) 3.112 ? . 2_655
C(10) H(9) 3.540 ? . 3_766
C(11) H(2) 3.129 ? . 2_655
C(12) H(2) 3.412 ? . 2_655
C(12) H(2) 3.563 ? . 3_665
C(13) H(2) 3.599 ? . 3_665
C(13) H(8) 3.592 ? . 1_454
C(14) H(1) 3.307 ? . 2_655
C(17) H(11) 3.420 ? . 3_766
C(18) H(4) 3.437 ? . 4_565
H(1) F(1) 2.747 ? . 4_554
H(1) F(4) 3.542 ? . 3_665
H(1) F(6) 3.526 ? . 2_645
H(1) O(1) 3.179 ? . 4_554
H(1) O(4) 3.099 ? . 2_645
H(1) C(1) 3.356 ? . 4_554
H(1) C(2) 3.588 ? . 4_554
H(1) C(3) 3.344 ? . 4_554
H(1) C(8) 3.208 ? . 2_645
H(1) C(9) 3.191 ? . 2_645
H(1) C(14) 3.307 ? . 2_645
H(1) H(5) 3.008 ? . 4_554
H(2) F(4) 2.628 ? . 3_665
H(2) F(5) 2.770 ? . 3_665
H(2) C(9) 3.388 ? . 2_645
H(2) C(10) 3.112 ? . 2_645
H(2) C(11) 3.129 ? . 2_645
H(2) C(12) 3.412 ? . 2_645
H(2) C(12) 3.563 ? . 3_665
H(2) C(13) 3.599 ? . 3_665
H(2) H(3) 3.461 ? . 2_645
H(2) H(4) 3.475 ? . 2_645
H(3) F(1) 2.782 ? . 3_766
H(3) F(2) 2.555 ? . 3_766
H(3) F(4) 2.620 ? . 4_565
H(3) C(3) 3.493 ? . 3_766
H(3) C(4) 3.380 ? . 3_766
H(3) H(2) 3.461 ? . 2_655
H(3) H(9) 3.296 ? . 3_766
H(4) F(1) 3.566 ? . 3_766
H(4) F(2) 3.429 ? . 2_755
H(4) F(2) 2.998 ? . 3_766
H(4) F(3) 3.356 ? . 2_755
H(4) O(2) 3.244 ? . 2_655
H(4) O(5) 3.133 ? . 4_564
H(4) C(4) 3.559 ? . 2_755
H(4) C(5) 3.540 ? . 2_755
H(4) C(18) 3.437 ? . 4_564
H(4) H(2) 3.475 ? . 2_655
H(4) H(12) 2.926 ? . 4_564
H(5) F(3) 2.568 ? . 4_555
H(5) C(5) 3.405 ? . 4_555
H(5) C(6) 3.520 ? . 4_555
H(5) H(1) 3.008 ? . 4_555
H(6) F(2) 2.655 ? . 2_756
H(6) F(3) 2.827 ? . 2_756
H(6) C(4) 3.410 ? . 2_756
H(6) C(5) 3.492 ? . 2_756
H(6) H(7) 3.151 ? . 3_767
H(7) F(3) 3.587 ? . 2_756
H(7) F(3) 2.546 ? . 4_555
H(7) F(5) 3.481 ? . 1_656
H(7) F(6) 2.820 ? . 1_656
H(7) H(6) 3.151 ? . 3_767
H(8) F(2) 2.955 ? . 2_756
H(8) F(3) 3.009 ? . 2_756
H(8) F(5) 2.861 ? . 1_656
H(8) F(6) 3.057 ? . 1_656
H(8) C(4) 2.936 ? . 2_756
H(8) C(5) 2.967 ? . 2_756
H(8) C(13) 3.592 ? . 1_656
H(9) F(3) 3.554 ? . 4_555
H(9) O(3) 3.135 ? . 3_766
H(9) C(8) 3.491 ? . 3_766
H(9) C(9) 3.561 ? . 3_766
H(9) C(10) 3.540 ? . 3_766
H(9) H(3) 3.296 ? . 3_766
H(9) H(11) 2.733 ? . 3_766
H(10) F(5) 2.678 ? . 1_656
H(10) O(1) 3.151 ? . 3_766
H(10) O(3) 3.208 ? . 3_766
H(10) C(1) 3.092 ? . 3_766
H(10) C(2) 3.217 ? . 3_766
H(10) C(7) 3.563 ? . 3_766
H(10) C(8) 3.230 ? . 3_766
H(10) H(11) 3.546 ? . 3_766
H(11) F(1) 3.188 ? . 3_766
H(11) O(1) 3.571 ? . 3_766
H(11) C(3) 3.270 ? . 3_766
H(11) C(17) 3.420 ? . 3_766
H(11) H(9) 2.733 ? . 3_766
H(11) H(10) 3.546 ? . 3_766
H(11) H(11) 3.154 ? . 3_766
H(12) F(1) 3.433 ? . 3_766
H(12) F(2) 3.571 ? . 2_756
H(12) C(2) 3.079 ? . 3_766
H(12) C(3) 2.883 ? . 3_766
H(12) C(4) 3.057 ? . 3_766
H(12) C(5) 3.375 ? . 3_766
H(12) C(6) 3.546 ? . 3_766
H(12) C(7) 3.397 ? . 3_766
H(12) H(4) 2.926 ? . 4_565
